data_2239971
loop_
_publ_author_name
'Zimmermann, Iwan'
'Keene, Tony D.'
'Hauser, J\"urg'
'Decurtins, Silvio'
'Liu, Shi-Xia'

_publ_section_title
;
 Crystal structures of isotypic poly[bis(benzimidazolium)
 [tetra-\m-iodido-stannate(II)]] and poly[bis(5,6-difluorobenzimidazolium)
 [tetra-\m-iodido-stannate(II)]]
;
_journal_coeditor_code WM5043
_journal_issue 10
_journal_name_full 'Acta Crystallographica Section E'
_journal_page_first 178
_journal_page_last 182
_journal_paper_doi 10.1107/S1600536814019151
_journal_volume 70
_journal_year 2014
_chemical_formula_iupac '(C7 H7 N2)2 [Sn I4]'
_chemical_formula_moiety '2(C7 H7 N2 +), I4 Sn 2-'
_chemical_formula_sum 'C14 H14 I4 N4 Sn'
_chemical_formula_weight 864.58
_chemical_name_systematic
;
Poly[bis(benzimidazolium) [tetra-\m-iodido-stannate(II)]]
;
_space_group_crystal_system monoclinic
_space_group_IT_number 15
_space_group_name_Hall '-C 2yc'
_space_group_name_H-M_alt 'C 1 2/c 1'
_symmetry_space_group_name_Hall '-C 2yc'
_symmetry_space_group_name_H-M 'C 1 2/c 1'
_atom_sites_solution_hydrogens difmap
_audit_creation_method SHELXL-2014
_cell_angle_alpha 90
_cell_angle_beta 109.6798(8)
_cell_angle_gamma 90
_cell_formula_units_Z 4
_cell_length_a 29.6316(5)
_cell_length_b 6.22328(10)
_cell_length_c 12.4258(2)
_cell_measurement_reflns_used 9894
_cell_measurement_temperature 123(2)
_cell_measurement_theta_max 33.092
_cell_measurement_theta_min 2.921
_cell_volume 2157.55(6)
_computing_cell_refinement 'SAINT-Plus (Bruker, 2001)'
_computing_data_collection 'APEX2 (Bruker, 2001)'
_computing_data_reduction 'SAINT-Plus (Bruker, 2001)'
_computing_molecular_graphics
;
Mercury (Macrae <i>et al.</i>, 2008) and <i>VESTA</i> (Momma & Izumi,
2011)
;
_computing_publication_material 'publCIF (Westrip, 2010)'
_computing_structure_refinement 'SHELXL2014 (Sheldrick, 2008)'
_computing_structure_solution 'SIR97 (Altomare <i>et al.</i>, 1999)'
_diffrn_ambient_temperature 123(2)
_diffrn_measured_fraction_theta_full 0.980
_diffrn_measured_fraction_theta_max 0.891
_diffrn_measurement_device_type
;
Bruker APEXII CCD
;
_diffrn_measurement_method '\w scans'
_diffrn_radiation_monochromator graphite
_diffrn_radiation_source 'fine-focus sealed tube'
_diffrn_radiation_type MoK\a
_diffrn_radiation_wavelength 0.71073
_diffrn_reflns_av_R_equivalents 0.0331
_diffrn_reflns_limit_h_max 45
_diffrn_reflns_limit_h_min -44
_diffrn_reflns_limit_k_max 9
_diffrn_reflns_limit_k_min -8
_diffrn_reflns_limit_l_max 18
_diffrn_reflns_limit_l_min -18
_diffrn_reflns_number 24695
_diffrn_reflns_theta_full 30.000
_diffrn_reflns_theta_max 33.269
_diffrn_reflns_theta_min 2.920
_exptl_absorpt_coefficient_mu 6.911
_exptl_absorpt_correction_T_max 0.7466
_exptl_absorpt_correction_T_min 0.5696
_exptl_absorpt_correction_type multi-scan
_exptl_absorpt_process_details '(<i>SADABS</i>; Bruker, 2001)'
_exptl_crystal_colour black
_exptl_crystal_density_diffrn 2.662
_exptl_crystal_density_method 'not measured'
_exptl_crystal_description plate
_exptl_crystal_F_000 1552
_exptl_crystal_size_max 0.150
_exptl_crystal_size_mid 0.100
_exptl_crystal_size_min 0.050
_refine_diff_density_max 0.701
_refine_diff_density_min -1.148
_refine_ls_extinction_method none
_refine_ls_goodness_of_fit_ref 1.058
_refine_ls_hydrogen_treatment mixed
_refine_ls_matrix_type full
_refine_ls_number_parameters 113
_refine_ls_number_reflns 3713
_refine_ls_number_restraints 0
_refine_ls_restrained_S_all 1.058
_refine_ls_R_factor_all 0.0283
_refine_ls_R_factor_gt 0.0222
_refine_ls_shift/su_max 0.001
_refine_ls_shift/su_mean 0.000
_refine_ls_structure_factor_coef Fsqd
_refine_ls_weighting_details 'w=1/[\s^2^(Fo^2^)+(0.0195P)^2^+1.2708P] where P=(Fo^2^+2Fc^2^)/3'
_refine_ls_weighting_scheme calc
_refine_ls_wR_factor_gt 0.0431
_refine_ls_wR_factor_ref 0.0447
_reflns_number_gt 3222
_reflns_number_total 3713
_reflns_threshold_expression I>2\s(I)
_cod_data_source_file wm5043sup1.cif
_cod_data_source_block 1
_cod_database_code 2239971
_cod_database_fobs_code 2239971
_shelx_space_group_comment
;
The symmetry employed for this shelxl refinement is uniquely defined
by the following loop, which should always be used as a source of
symmetry information in preference to the above space-group names.
They are only intended as comments.
;
_shelxl_version_number 201.4

loop_
_space_group_symop_operation_xyz
'x, y, z'
'-x, y, -z+1/2'
'x+1/2, y+1/2, z'
'-x+1/2, y+1/2, -z+1/2'
'-x, -y, -z'
'x, -y, z-1/2'
'-x+1/2, -y+1/2, -z'
'x+1/2, -y+1/2, z-1/2'

loop_
_atom_site_type_symbol
_atom_site_label
_atom_site_fract_x
_atom_site_fract_y
_atom_site_fract_z
_atom_site_U_iso_or_equiv
_atom_site_adp_type
_atom_site_calc_flag
_atom_site_occupancy
Sn Sn1 0.0000 0.05346(3) 0.2500 0.01164(5) Uani d 1
I I1 0.11310(2) 0.06766(2) 0.33720(2) 0.01725(5) Uani d 1
I I2 0.0000 0.0000 0.0000 0.01759(5) Uani d 1
I I3 0.0000 -0.45442(3) 0.2500 0.01775(5) Uani d 1
C C1 0.15716(9) 0.4629(4) 0.0612(2) 0.0185(5) Uani d 1
N N2 0.11246(8) 0.3669(4) 0.02976(18) 0.0233(4) Uani d 1
H H2 0.1040(10) 0.271(5) -0.017(2) 0.028 Uiso d 1
C C3 0.08537(9) 0.4715(4) 0.0783(2) 0.0244(5) Uani d 1
H H3 0.0530 0.4374 0.0692 0.029 Uiso calc 1
N N4 0.11030(7) 0.6311(4) 0.14131(18) 0.0218(4) Uani d 1
H H4 0.0991(10) 0.726(5) 0.175(2) 0.026 Uiso d 1
C C5 0.15559(8) 0.6333(4) 0.1327(2) 0.0192(5) Uani d 1
C C6 0.19471(9) 0.7684(4) 0.1792(2) 0.0259(5) Uani d 1
H H6 0.1937 0.8850 0.2278 0.031 Uiso calc 1
C C7 0.23491(9) 0.7241(5) 0.1511(2) 0.0290(6) Uani d 1
H H7 0.2626 0.8114 0.1821 0.035 Uiso calc 1
C C8 0.23624(10) 0.5553(4) 0.0788(2) 0.0270(6) Uani d 1
H H8 0.2646 0.5321 0.0610 0.032 Uiso calc 1
C C9 0.19775(9) 0.4211(4) 0.0323(2) 0.0247(5) Uani d 1
H H9 0.1988 0.3059 -0.0169 0.030 Uiso calc 1

loop_
_atom_site_aniso_label
_atom_site_aniso_U_11
_atom_site_aniso_U_22
_atom_site_aniso_U_33
_atom_site_aniso_U_12
_atom_site_aniso_U_13
_atom_site_aniso_U_23
Sn1 0.01576(10) 0.00942(10) 0.01029(10) 0.000 0.00511(8) 0.000
I1 0.01570(8) 0.01759(8) 0.01778(8) -0.00079(5) 0.00476(6) -0.00078(5)
I2 0.02292(11) 0.01962(11) 0.01103(10) -0.00274(9) 0.00676(8) -0.00021(8)
I3 0.02441(11) 0.00891(10) 0.02168(11) 0.000 0.01005(9) 0.000
C1 0.0188(11) 0.0171(12) 0.0178(11) 0.0025(9) 0.0035(9) 0.0000(9)
N2 0.0235(11) 0.0231(11) 0.0228(11) -0.0026(9) 0.0073(9) -0.0078(9)
C3 0.0188(12) 0.0264(14) 0.0282(14) -0.0015(10) 0.0084(10) -0.0034(11)
N4 0.0212(10) 0.0219(11) 0.0235(11) 0.0002(9) 0.0092(9) -0.0062(9)
C5 0.0199(11) 0.0186(11) 0.0187(11) 0.0027(10) 0.0059(9) 0.0005(9)
C6 0.0240(13) 0.0264(13) 0.0248(13) -0.0027(11) 0.0049(10) -0.0057(11)
C7 0.0184(12) 0.0337(15) 0.0290(14) -0.0031(11) 0.0002(10) -0.0004(12)
C8 0.0201(12) 0.0331(15) 0.0298(14) 0.0061(11) 0.0111(11) 0.0055(11)
C9 0.0246(13) 0.0262(13) 0.0244(13) 0.0067(11) 0.0096(11) 0.0006(10)

loop_
_atom_type_symbol
_atom_type_description
_atom_type_scat_dispersion_real
_atom_type_scat_dispersion_imag
_atom_type_scat_source
C C 0.0033 0.0016 'International Tables Vol C Tables 4.2.6.8 and 6.1.1.4'
H H 0.0000 0.0000 'International Tables Vol C Tables 4.2.6.8 and 6.1.1.4'
N N 0.0061 0.0033 'International Tables Vol C Tables 4.2.6.8 and 6.1.1.4'
Sn Sn -0.6537 1.4246 'International Tables Vol C Tables 4.2.6.8 and 6.1.1.4'
I I -0.4742 1.8119 'International Tables Vol C Tables 4.2.6.8 and 6.1.1.4'

loop_
_geom_angle_atom_site_label_1
_geom_angle_atom_site_label_2
_geom_angle_atom_site_label_3
_geom_angle_site_symmetry_1
_geom_angle_site_symmetry_3
_geom_angle
_geom_angle_publ_flag
I1 Sn1 I2 . . 89.357(3) y
I1 Sn1 I2 . 2 90.984(3) y
I1 Sn1 I1 . 2 176.793(9) y
I2 Sn1 I2 . 2 167.773(7) y
I1 Sn1 I3 . . 91.604(4) y
I2 Sn1 I3 . . 83.886(4) y
I1 Sn1 I3 . 1_565 88.396(4) y
I2 Sn1 I3 . 1_565 96.114(4) y
I3 Sn1 I3 . 1_565 180.0 y
I3 Sn1 I2 1_565 2 96.113(4) ?
I3 Sn1 I1 1_565 2 88.396(4) ?
I2 Sn1 I1 . 2 90.984(3) ?
I2 Sn1 I1 2 2 89.357(3) ?
I2 Sn1 I3 2 . 83.887(4) ?
I1 Sn1 I3 2 . 91.604(4) ?
Sn1 I2 Sn1 5 . 180.0 ?
Sn1 I3 Sn1 1_545 . 180.0 ?
N2 C1 C9 . . 132.5(2) ?
N2 C1 C5 . . 105.9(2) ?
C9 C1 C5 . . 121.6(2) ?
C3 N2 C1 . . 109.2(2) ?
C3 N2 H2 . . 127(2) ?
C1 N2 H2 . . 124(2) ?
N4 C3 N2 . . 109.6(2) ?
N4 C3 H3 . . 125.2 ?
N2 C3 H3 . . 125.2 ?
C3 N4 C5 . . 108.9(2) ?
C3 N4 H4 . . 125.2(19) ?
C5 N4 H4 . . 125.5(19) ?
N4 C5 C6 . . 132.0(2) ?
N4 C5 C1 . . 106.5(2) ?
C6 C5 C1 . . 121.5(2) ?
C7 C6 C5 . . 116.4(2) ?
C7 C6 H6 . . 121.8 ?
C5 C6 H6 . . 121.8 ?
C6 C7 C8 . . 122.0(3) ?
C6 C7 H7 . . 119.0 ?
C8 C7 H7 . . 119.0 ?
C9 C8 C7 . . 122.0(2) ?
C9 C8 H8 . . 119.0 ?
C7 C8 H8 . . 119.0 ?
C8 C9 C1 . . 116.5(2) ?
C8 C9 H9 . . 121.8 ?
C1 C9 H9 . . 121.8 ?

loop_
_geom_bond_atom_site_label_1
_geom_bond_atom_site_label_2
_geom_bond_site_symmetry_2
_geom_bond_distance
_geom_bond_publ_flag
Sn1 I1 . 3.15707(16) y
Sn1 I2 . 3.12422(5) y
Sn1 I3 . 3.1607(3) y
Sn1 I3 1_565 3.0626(3) y
C1 N2 . 1.384(3) ?
C1 C9 . 1.390(3) ?
C1 C5 . 1.394(3) ?
N2 C3 . 1.326(3) ?
N2 H2 . 0.81(3) ?
C3 N4 . 1.325(3) ?
C3 H3 . 0.9500 ?
N4 C5 . 1.382(3) ?
N4 H4 . 0.85(3) ?
C5 C6 . 1.390(3) ?
C6 C7 . 1.377(4) ?
C6 H6 . 0.9500 ?
C7 C8 . 1.392(4) ?
C7 H7 . 0.9500 ?
C8 C9 . 1.374(4) ?
C8 H8 . 0.9500 ?
C9 H9 . 0.9500 ?

loop_
_geom_hbond_atom_site_label_D
_geom_hbond_atom_site_label_H
_geom_hbond_atom_site_label_A
_geom_hbond_site_symmetry_A
_geom_hbond_distance_DH
_geom_hbond_distance_HA
_geom_hbond_distance_DA
_geom_hbond_angle_DHA
N2 H2 I1 6 0.81(3) 2.85(3) 3.615(2) 158(3)
N4 H4 I1 1_565 0.85(3) 2.86(3) 3.630(2) 151(2)

loop_
_geom_torsion_atom_site_label_1
_geom_torsion_atom_site_label_2
_geom_torsion_atom_site_label_3
_geom_torsion_atom_site_label_4
_geom_torsion
C9 C1 N2 C3 -178.0(3)
C5 C1 N2 C3 0.2(3)
C1 N2 C3 N4 -0.7(3)
N2 C3 N4 C5 0.8(3)
C3 N4 C5 C6 178.5(3)
C3 N4 C5 C1 -0.7(3)
N2 C1 C5 N4 0.3(3)
C9 C1 C5 N4 178.7(2)
N2 C1 C5 C6 -179.0(2)
C9 C1 C5 C6 -0.5(4)
N4 C5 C6 C7 -179.3(3)
C1 C5 C6 C7 -0.2(4)
C5 C6 C7 C8 0.9(4)
C6 C7 C8 C9 -0.9(4)
C7 C8 C9 C1 0.1(4)
N2 C1 C9 C8 178.6(3)
C5 C1 C9 C8 0.6(4)
